data_4117039
loop_
_publ_author_name
'Cotton, F. Albert'
'Daniels, Lee M.'
'Murillo, Carlos A.'
'Pascual, Isabel'

_publ_section_title
;
 Compounds with Linear, Bonded Trichromium Chains
;
_journal_coden_ASTM JACSAT
_journal_issue 42
_journal_name_full 'Journal of the American Chemical Society'
_journal_page_first 10223
_journal_page_last 10224
_journal_paper_doi 10.1021/ja971998+
_journal_volume 119
_journal_year 1997
_chemical_formula_sum 'C48 H50 B2 Cl4 Cr3 F9 N12'
_chemical_formula_weight 1285.44
_space_group_IT_number 33
_symmetry_cell_setting orthorhombic
_symmetry_space_group_name_Hall 'P 2c -2n'
_symmetry_space_group_name_H-M 'P n a 21'
_atom_sites_solution_hydrogens geom
_atom_sites_solution_primary direct
_atom_sites_solution_secondary difmap
_audit_creation_method SHELXL
_cell_angle_alpha 90.00
_cell_angle_beta 90.00
_cell_angle_gamma 90.00
_cell_formula_units_Z 9
_cell_length_a 23.8784(14)
_cell_length_b 29.4880(10)
_cell_length_c 14.244(8)
_cell_measurement_reflns_used 174
_cell_measurement_temperature 213(2)
_cell_measurement_theta_max 18.5
_cell_measurement_theta_min 9.0
_cell_volume 10030(6)
_computing_cell_refinement MADNES
_computing_data_collection MADNES
_computing_data_reduction PROCOR
_computing_molecular_graphics XPW
_computing_publication_material 'CIFTAB, SHELXL-93 (Sheldrick, 1993)'
_computing_structure_refinement 'SHELXL-93 (Sheldrick, 1993)'
_computing_structure_solution 'SHELXS-86 (Sheldrick, 1990)'
_diffrn_ambient_temperature 213(2)
_diffrn_measurement_device 'Nonius FAST'
_diffrn_measurement_method 'Frame data from \w scans'
_diffrn_radiation_monochromator graphite
_diffrn_radiation_source 'fine-focus sealed tube'
_diffrn_radiation_type MoK\a
_diffrn_radiation_wavelength 0.71073
_diffrn_reflns_av_R_equivalents 0.1016
_diffrn_reflns_av_sigmaI/netI 0.0683
_diffrn_reflns_limit_h_max 24
_diffrn_reflns_limit_h_min -25
_diffrn_reflns_limit_k_max 31
_diffrn_reflns_limit_k_min -31
_diffrn_reflns_limit_l_max 15
_diffrn_reflns_limit_l_min -14
_diffrn_reflns_number 44818
_diffrn_reflns_theta_max 22.65
_diffrn_reflns_theta_min 2.16
_diffrn_standards_number 'none (Area detector)'
_exptl_absorpt_coefficient_mu 0.851
_exptl_absorpt_correction_type N/A
_exptl_crystal_colour 'dark green'
_exptl_crystal_density_diffrn 1.544
_exptl_crystal_description 'regular plate'
_exptl_crystal_F_000 4684
_exptl_crystal_size_max 0.6
_exptl_crystal_size_mid 0.2
_exptl_crystal_size_min 0.05
_refine_diff_density_max 1.221
_refine_diff_density_min -1.143
_refine_diff_density_rms 0.125
_refine_ls_abs_structure_details 'Flack H D (1983), Acta Cryst. A39, 876-881'
_refine_ls_abs_structure_Flack -0.03(3)
_refine_ls_extinction_method none
_refine_ls_goodness_of_fit_all 1.101
_refine_ls_goodness_of_fit_obs 1.074
_refine_ls_hydrogen_treatment riding
_refine_ls_matrix_type full
_refine_ls_number_parameters 1342
_refine_ls_number_reflns 12821
_refine_ls_number_restraints 91
_refine_ls_restrained_S_all 1.121
_refine_ls_restrained_S_obs 1.079
_refine_ls_R_factor_all 0.1030
_refine_ls_R_factor_obs 0.0792
_refine_ls_shift/esd_max -0.107
_refine_ls_shift/esd_mean 0.002
_refine_ls_structure_factor_coef Fsqd
_refine_ls_weighting_details 'w=1/[\s^2^(Fo^2^)+(0.1313P)^2^+39.7579P] where P=(Fo^2^+2Fc^2^)/3'
_refine_ls_weighting_scheme calc
_refine_ls_wR_factor_all 0.2349
_refine_ls_wR_factor_obs 0.2028
_reflns_number_observed 10513
_reflns_number_total 12827
_reflns_observed_criterion >2sigma(I)
_cod_data_source_file ja9719982B_3.cif
_cod_data_source_block cmpd3
_cod_depositor_comments
;
The following automatic conversions were performed:

'_refine_ls_weighting_scheme' value 'calc
w=1/[\s^2^(Fo^2^)+(0.1313P)^2^+39.7579P] where P=(Fo^2^+2Fc^2^)/3'
was changed to 'calc'. New tag '_refine_ls_weighting_details' was
created. The value of the new tag was set to
'w=1/[\s^2^(Fo^2^)+(0.1313P)^2^+39.7579P] where P=(Fo^2^+2Fc^2^)/3'.

Automatic conversion script
Id: cif_fix_values 3143 2015-03-26 13:38:13Z robertas 
;
_cod_original_cell_volume 10029.5(14)
_cod_database_code 4117039

loop_
_symmetry_equiv_pos_as_xyz
'x, y, z'
'-x, -y, z+1/2'
'x+1/2, -y+1/2, z'
'-x+1/2, y+1/2, z+1/2'

loop_
_atom_site_aniso_label
_atom_site_aniso_U_11
_atom_site_aniso_U_22
_atom_site_aniso_U_33
_atom_site_aniso_U_23
_atom_site_aniso_U_13
_atom_site_aniso_U_12
Cr3 0.0290(9) 0.0304(9) 0.0266(10) -0.0009(8) -0.0015(8) 0.0015(7)
Cr2 0.0299(9) 0.0283(9) 0.0237(10) 0.0011(8) -0.0016(8) 0.0013(7)
Cr1 0.0388(11) 0.0410(11) 0.0275(11) -0.0016(8) 0.0003(8) 0.0087(9)
F001 0.057(4) 0.042(4) 0.025(4) -0.003(3) -0.010(3) -0.001(3)
N100 0.019(5) 0.046(6) 0.025(6) -0.003(4) -0.002(4) -0.002(4)
C101 0.026(6) 0.043(7) 0.032(7) -0.008(6) 0.008(5) -0.001(5)
C102 0.060(9) 0.048(8) 0.020(7) 0.002(6) -0.012(6) 0.000(7)
C103 0.051(8) 0.053(8) 0.047(9) 0.017(7) 0.000(7) -0.002(7)
C104 0.056(8) 0.023(6) 0.044(8) 0.003(5) -0.010(6) 0.002(5)
C105 0.044(7) 0.029(6) 0.031(7) 0.002(5) -0.001(6) -0.004(5)
N110 0.028(5) 0.043(6) 0.039(7) 0.000(4) -0.016(5) 0.004(4)
C111 0.030(7) 0.068(8) 0.019(6) -0.005(5) 0.015(5) 0.018(6)
C112 0.028(7) 0.085(10) 0.045(9) -0.005(7) 0.006(6) 0.011(6)
C113 0.033(7) 0.071(10) 0.048(9) 0.010(7) -0.003(6) 0.005(7)
C114 0.044(7) 0.054(8) 0.023(7) 0.010(5) 0.000(6) -0.002(6)
C115 0.031(6) 0.031(6) 0.027(7) -0.002(5) -0.006(5) 0.007(5)
N120 0.053(7) 0.031(6) 0.030(6) 0.002(4) -0.001(5) 0.008(5)
C121 0.063(8) 0.028(6) 0.028(7) 0.011(5) -0.006(6) 0.009(6)
C122 0.066(10) 0.060(10) 0.044(9) -0.003(7) -0.007(7) 0.011(8)
C123 0.079(10) 0.036(7) 0.059(10) 0.005(7) 0.002(8) 0.000(7)
C124 0.032(7) 0.049(8) 0.052(9) 0.000(7) 0.003(6) 0.001(6)
C125 0.033(6) 0.029(6) 0.041(8) 0.014(6) 0.007(6) 0.001(5)
N130 0.034(5) 0.032(5) 0.027(6) 0.006(4) 0.006(4) -0.003(4)
C131 0.040(7) 0.037(7) 0.033(7) -0.003(5) -0.011(6) 0.004(5)
C132 0.046(8) 0.051(8) 0.034(8) 0.000(6) -0.007(6) -0.006(6)
C133 0.037(7) 0.050(8) 0.061(9) 0.013(7) -0.011(7) -0.002(6)
C134 0.029(6) 0.038(7) 0.057(9) -0.021(6) 0.000(6) 0.002(5)
C135 0.032(6) 0.027(6) 0.027(7) 0.004(5) -0.008(5) 0.003(5)
N200 0.036(5) 0.035(5) 0.035(7) -0.005(5) -0.009(4) -0.001(4)
N210 0.038(6) 0.032(5) 0.026(6) -0.003(4) -0.004(4) -0.002(4)
N220 0.030(5) 0.043(6) 0.023(5) 0.007(4) 0.007(4) 0.003(4)
N230 0.038(5) 0.030(5) 0.028(6) -0.001(4) -0.001(4) 0.004(4)
N310 0.037(6) 0.045(6) 0.021(6) 0.009(4) -0.008(4) 0.002(5)
C311 0.040(8) 0.070(9) 0.034(8) -0.003(7) 0.004(6) 0.015(7)
C312 0.039(7) 0.095(11) 0.039(8) 0.014(8) -0.005(6) 0.023(8)
C313 0.069(10) 0.062(9) 0.047(10) 0.024(7) 0.000(7) 0.018(8)
C314 0.039(7) 0.051(8) 0.046(9) 0.015(6) 0.006(6) -0.005(6)
C315 0.014(5) 0.033(6) 0.035(7) 0.005(5) -0.004(5) -0.008(4)
N320 0.035(6) 0.040(6) 0.041(6) 0.010(5) -0.001(5) 0.012(5)
C321 0.038(7) 0.051(8) 0.048(9) 0.007(6) 0.013(6) 0.025(7)
C322 0.062(10) 0.070(11) 0.050(10) 0.009(8) 0.014(7) 0.013(8)
C323 0.055(9) 0.057(10) 0.081(12) 0.025(9) 0.012(8) 0.004(8)
C324 0.046(8) 0.048(8) 0.051(9) 0.007(6) 0.004(7) 0.004(6)
C325 0.040(7) 0.036(7) 0.039(8) 0.001(6) -0.013(6) -0.003(6)
N330 0.044(6) 0.037(6) 0.026(6) -0.010(4) -0.002(4) 0.008(5)
C331 0.050(7) 0.043(7) 0.025(7) -0.003(5) -0.006(6) 0.002(6)
C332 0.064(9) 0.050(8) 0.034(8) -0.016(6) -0.010(6) 0.014(7)
C333 0.048(7) 0.038(7) 0.057(9) 0.012(6) -0.007(7) 0.020(6)
C334 0.042(7) 0.050(8) 0.033(7) -0.005(6) -0.011(5) 0.017(6)
C335 0.039(6) 0.028(6) 0.035(7) -0.007(5) -0.002(5) 0.006(5)
N340 0.052(6) 0.036(6) 0.032(7) -0.005(5) -0.002(5) 0.004(5)
C341 0.051(8) 0.038(7) 0.061(9) -0.031(7) -0.014(7) 0.009(7)
C342 0.060(9) 0.043(8) 0.049(9) -0.006(6) -0.009(7) -0.015(7)
C343 0.042(8) 0.047(8) 0.083(12) -0.005(8) -0.022(8) -0.003(6)
C344 0.041(7) 0.045(7) 0.050(9) -0.008(6) -0.009(6) -0.016(6)
C345 0.044(8) 0.028(6) 0.052(9) 0.006(6) -0.009(6) 0.006(6)
B01 0.038(8) 0.053(9) 0.035(9) -0.019(7) 0.002(7) -0.006(7)
F00 0.047(4) 0.055(4) 0.033(4) -0.004(3) 0.002(3) -0.002(3)
F01 0.100(7) 0.063(6) 0.071(6) -0.031(5) -0.014(5) 0.017(5)
F02 0.070(6) 0.081(6) 0.052(5) -0.019(4) -0.021(4) 0.024(5)
F03 0.081(7) 0.111(8) 0.062(6) -0.017(5) 0.028(5) -0.032(6)
Cr6 0.0313(9) 0.0296(9) 0.0255(10) 0.0001(8) -0.0017(8) 0.0042(7)
Cr5 0.0304(10) 0.0290(9) 0.0262(10) 0.0007(8) 0.0001(8) 0.0025(7)
Cr4 0.0378(10) 0.0294(9) 0.0263(10) -0.0007(8) -0.0002(8) -0.0004(8)
F002 0.067(5) 0.058(5) 0.025(4) -0.012(3) 0.001(3) 0.015(4)
N410 0.037(5) 0.032(5) 0.029(6) -0.004(4) -0.002(4) 0.002(4)
C411 0.043(8) 0.057(9) 0.046(9) -0.007(7) -0.016(6) 0.011(7)
C412 0.072(10) 0.056(9) 0.069(11) -0.016(8) -0.051(9) 0.021(8)
C413 0.071(10) 0.061(10) 0.075(11) -0.012(8) -0.043(9) 0.032(8)
C414 0.050(7) 0.043(7) 0.046(8) -0.011(6) 0.000(7) 0.024(6)
C415 0.043(7) 0.025(6) 0.030(7) -0.001(5) 0.005(6) 0.010(5)
N420 0.026(5) 0.043(6) 0.019(5) 0.003(4) -0.004(4) 0.000(4)
C421 0.036(7) 0.040(7) 0.028(7) 0.016(5) -0.002(5) 0.009(5)
C422 0.070(9) 0.051(8) 0.022(7) 0.009(6) 0.009(6) 0.000(7)
C423 0.040(7) 0.049(8) 0.035(8) 0.018(6) 0.003(6) -0.005(6)
C424 0.030(6) 0.051(8) 0.034(8) 0.003(6) -0.005(5) -0.012(6)
C425 0.046(7) 0.020(5) 0.026(7) 0.009(5) 0.010(6) 0.000(5)
N430 0.034(5) 0.033(5) 0.023(6) 0.007(4) -0.007(4) 0.001(4)
C431 0.038(7) 0.045(7) 0.024(7) -0.015(6) 0.001(5) -0.001(6)
C432 0.060(8) 0.036(7) 0.038(8) -0.001(6) -0.007(6) 0.021(6)
C433 0.049(8) 0.053(9) 0.053(9) 0.004(7) -0.007(7) 0.022(7)
C434 0.052(7) 0.030(6) 0.034(7) -0.005(5) -0.012(6) 0.023(6)
C435 0.029(6) 0.034(6) 0.015(6) -0.003(5) -0.003(4) 0.007(5)
N440 0.032(5) 0.036(6) 0.035(6) 0.000(4) -0.008(4) 0.004(5)
C441 0.030(6) 0.035(7) 0.044(8) 0.004(5) -0.016(6) 0.000(5)
C442 0.045(8) 0.040(7) 0.048(8) -0.006(6) -0.009(6) -0.015(6)
C443 0.034(7) 0.045(8) 0.069(11) 0.012(7) 0.000(7) -0.003(6)
C444 0.047(8) 0.032(7) 0.048(8) 0.003(6) 0.014(6) -0.016(6)
C445 0.028(6) 0.035(6) 0.043(8) 0.005(5) -0.002(6) 0.007(5)
N510 0.039(6) 0.038(6) 0.020(5) 0.002(4) 0.000(4) 0.013(5)
N520 0.025(5) 0.038(5) 0.025(6) -0.003(4) 0.000(4) 0.004(4)
N530 0.038(5) 0.033(5) 0.015(5) 0.001(4) 0.000(4) -0.004(4)
N540 0.043(6) 0.034(5) 0.026(5) 0.000(4) 0.001(4) -0.005(5)
N610 0.044(6) 0.036(5) 0.028(6) -0.014(4) -0.002(5) -0.003(5)
C611 0.052(8) 0.037(7) 0.044(8) 0.005(6) -0.001(6) -0.008(6)
C612 0.087(12) 0.041(8) 0.061(10) 0.001(7) -0.017(9) -0.018(8)
C613 0.077(11) 0.060(9) 0.063(11) 0.019(8) -0.015(9) -0.034(8)
C614 0.061(9) 0.053(9) 0.036(8) 0.010(6) -0.004(6) -0.005(7)
C615 0.032(6) 0.037(6) 0.020(6) 0.002(5) -0.011(5) -0.004(5)
N620 0.031(5) 0.045(6) 0.021(6) -0.002(4) -0.004(4) 0.005(4)
C621 0.042(8) 0.046(7) 0.031(7) 0.002(6) -0.006(5) -0.001(6)
C622 0.033(7) 0.056(8) 0.037(8) -0.001(6) -0.013(6) 0.005(6)
C623 0.031(7) 0.049(8) 0.070(10) 0.016(7) 0.002(7) 0.013(6)
C624 0.038(7) 0.057(8) 0.034(7) 0.001(6) -0.011(6) 0.005(6)
C625 0.034(7) 0.040(7) 0.021(7) 0.003(5) -0.008(5) -0.010(5)
N630 0.040(6) 0.032(5) 0.028(6) 0.003(4) 0.007(4) 0.012(4)
C631 0.085(10) 0.032(7) 0.018(7) -0.001(5) 0.012(6) 0.015(6)
C632 0.064(9) 0.060(9) 0.029(7) 0.005(6) 0.009(6) 0.014(7)
C633 0.127(15) 0.047(9) 0.029(9) 0.015(7) 0.024(8) -0.001(9)
C634 0.088(11) 0.035(7) 0.033(8) 0.006(6) 0.008(7) -0.002(7)
C635 0.034(6) 0.031(6) 0.028(7) 0.004(5) -0.001(5) 0.004(5)
N640 0.039(5) 0.038(5) 0.029(5) -0.002(5) 0.008(5) 0.011(5)
C641 0.051(8) 0.030(7) 0.059(9) -0.001(6) -0.010(7) 0.009(6)
C642 0.062(10) 0.043(8) 0.060(10) -0.011(7) 0.011(8) 0.003(7)
C643 0.037(8) 0.055(9) 0.080(11) 0.007(8) 0.013(7) 0.016(6)
C644 0.034(7) 0.034(6) 0.051(8) -0.006(6) 0.006(6) 0.002(5)
C645 0.050(8) 0.035(7) 0.029(7) 0.001(6) -0.004(6) 0.003(6)
B10 0.032(8) 0.047(8) 0.041(9) 0.011(7) -0.008(6) 0.010(6)
F10 0.058(4) 0.038(4) 0.034(4) -0.002(3) -0.009(3) 0.002(3)
F11 0.091(7) 0.095(7) 0.055(6) 0.015(5) -0.039(5) -0.005(6)
F12 0.126(9) 0.125(9) 0.066(7) -0.043(6) -0.024(6) 0.077(8)
F13 0.064(6) 0.130(9) 0.081(7) 0.009(6) -0.033(5) -0.025(6)
B90 0.054(11) 0.067(12) 0.063(13) 0.010(9) 0.009(9) -0.009(9)
F90 0.125(10) 0.137(11) 0.191(15) -0.101(11) 0.087(10) -0.077(9)
F91 0.098(8) 0.088(7) 0.131(10) 0.035(7) -0.027(7) -0.019(6)
F92 0.031(4) 0.105(7) 0.121(9) 0.033(6) 0.006(5) -0.014(4)
F93 0.056(5) 0.069(5) 0.069(6) -0.006(4) 0.014(4) -0.014(4)
B80 0.059(11) 0.046(10) 0.046(10) 0.003(7) -0.013(8) 0.008(8)
F80 0.131(8) 0.077(6) 0.042(5) 0.000(5) 0.019(5) 0.030(6)
F81 0.071(6) 0.098(8) 0.090(8) 0.003(6) -0.008(5) 0.002(6)
F82 0.100(7) 0.094(7) 0.054(6) 0.024(5) 0.022(5) 0.026(6)
F83 0.116(9) 0.061(6) 0.177(13) -0.037(7) -0.036(9) -0.012(6)
Cl98 0.117(4) 0.073(3) 0.128(5) 0.003(3) 0.046(4) -0.005(3)
Cl99 0.083(3) 0.099(3) 0.080(3) 0.012(3) 0.007(2) 0.017(3)
C99 0.069(11) 0.087(12) 0.087(13) -0.019(10) 0.009(10) -0.010(9)
C001 0.060(11) 0.079(12) 0.065(11) -0.025(9) 0.000(9) 0.025(9)
Cl01 0.012(2) 0.064(3) 0.034(3) 0.000(3) 0.016(2) -0.011(2)
Cl02 0.107(7) 0.075(5) 0.075(6) -0.006(4) 0.041(5) 0.014(5)
Cl0C 0.174(5) 0.216(6) 0.110(4) -0.017(4) -0.011(3) 0.008(4)
Cl0B 0.057(8) 0.086(10) 0.083(9) -0.018(8) 0.011(7) -0.033(8)
Cl0A 0.079(10) 0.075(10) 0.097(10) -0.011(8) 0.037(8) 0.007(8)
C000 0.064(11) 0.077(12) 0.079(12) -0.013(9) 0.022(9) 0.002(9)
C010 0.063(9) 0.083(10) 0.061(10) 0.006(8) -0.017(8) 0.004(8)
C009 0.079(9) 0.118(10) 0.057(8) 0.014(8) 0.009(7) -0.021(8)
C008 0.133(17) 0.142(16) 0.124(17) -0.006(10) 0.010(10) -0.005(10)
C007 0.041(7) 0.045(7) 0.021(6) -0.001(5) -0.002(5) 0.006(6)
C006 0.056(8) 0.095(10) 0.035(8) -0.015(7) 0.016(7) -0.005(8)
C005 0.086(14) 0.098(14) 0.087(14) -0.004(10) -0.004(10) -0.011(10)
C004 0.044(10) 0.049(10) 0.053(11) 0.022(9) -0.005(9) 0.013(8)

loop_
_atom_site_label
_atom_site_type_symbol
_atom_site_fract_x
_atom_site_fract_y
_atom_site_fract_z
_atom_site_U_iso_or_equiv
_atom_site_thermal_displace_type
_atom_site_occupancy
_atom_site_calc_flag
_atom_site_refinement_flags
Cr3 Cr 0.61766(7) 0.37866(6) 0.28843(12) 0.0287(4) Uani 1 d .
Cr2 Cr 0.60606(7) 0.40369(6) 0.40978(12) 0.0273(4) Uani 1 d .
Cr1 Cr 0.58889(8) 0.43947(6) 0.57377(13) 0.0358(5) Uani 1 d .
F001 F 1.0083(3) 0.4305(2) 1.1689(4) 0.041(2) Uani 1 d .
N100 N 0.6318(3) 0.4429(3) 0.2330(6) 0.030(2) Uani 1 d .
C101 C 0.6252(4) 0.4531(4) 0.1408(8) 0.034(3) Uani 1 d .
H10A H 0.6145(4) 0.4297(4) 0.0997(8) 0.041 Uiso 1 calc R
C102 C 0.6329(6) 0.4942(4) 0.1053(8) 0.043(3) Uani 1 d .
H10B H 0.6301(6) 0.4990(4) 0.0402(8) 0.051 Uiso 1 calc R
C103 C 0.6452(6) 0.5305(5) 0.1655(10) 0.051(3) Uani 1 d .
H10C H 0.6503(6) 0.5599(5) 0.1417(10) 0.061 Uiso 1 calc R
C104 C 0.6499(5) 0.5218(4) 0.2618(9) 0.041(3) Uani 1 d .
H10D H 0.6568(5) 0.5455(4) 0.3044(9) 0.049 Uiso 1 calc R
C105 C 0.6440(5) 0.4769(4) 0.2938(8) 0.034(3) Uani 1 d .
N110 N 0.7030(4) 0.3719(3) 0.3155(7) 0.037(2) Uani 1 d .
C111 C 0.7415(5) 0.3675(4) 0.2444(8) 0.039(3) Uani 1 d .
H11A H 0.7292(5) 0.3650(4) 0.1819(8) 0.047 Uiso 1 calc R
C112 C 0.7976(5) 0.3668(5) 0.2640(10) 0.053(4) Uani 1 d .
H11B H 0.8235(5) 0.3639(5) 0.2147(10) 0.063 Uiso 1 calc R
C113 C 0.8168(5) 0.3705(5) 0.3560(10) 0.051(4) Uani 1 d .
H11C H 0.8553(5) 0.3694(5) 0.3697(10) 0.061 Uiso 1 calc R
C114 C 0.7767(5) 0.3759(4) 0.4279(8) 0.040(3) Uani 1 d .
H11D H 0.7883(5) 0.3793(4) 0.4906(8) 0.048 Uiso 1 calc R
C115 C 0.7208(4) 0.3763(3) 0.4062(8) 0.030(2) Uani 1 d .
N120 N 0.6004(4) 0.3138(3) 0.3358(7) 0.038(2) Uani 1 d .
C121 C 0.6139(5) 0.2763(4) 0.2866(9) 0.039(3) Uani 1 d .
H12A H 0.6320(5) 0.2797(4) 0.2285(9) 0.047 Uiso 1 calc R
C122 C 0.6025(6) 0.2344(5) 0.3176(10) 0.057(4) Uani 1 d .
H12B H 0.6117(6) 0.2091(5) 0.2805(10) 0.068 Uiso 1 calc R
C123 C 0.5769(6) 0.2283(4) 0.4046(11) 0.058(4) Uani 1 d .
H12C H 0.5695(6) 0.1990(4) 0.4278(11) 0.070 Uiso 1 calc R
C124 C 0.5628(5) 0.2662(4) 0.4558(10) 0.044(3) Uani 1 d .
H12D H 0.5449(5) 0.2633(4) 0.5142(10) 0.053 Uiso 1 calc R
C125 C 0.5755(5) 0.3093(4) 0.4198(8) 0.034(3) Uani 1 d .
N130 N 0.5328(4) 0.3843(3) 0.2575(6) 0.031(2) Uani 1 d .
C131 C 0.5057(5) 0.3590(4) 0.1910(8) 0.036(3) Uani 1 d .
H13A H 0.5268(5) 0.3390(4) 0.1537(8) 0.044 Uiso 1 calc R
C132 C 0.4509(6) 0.3615(4) 0.1771(9) 0.044(3) Uani 1 d .
H13B H 0.4339(6) 0.3436(4) 0.1305(9) 0.053 Uiso 1 calc R
C133 C 0.4183(6) 0.3909(4) 0.2315(10) 0.049(3) Uani 1 d .
H13C H 0.3796(6) 0.3934(4) 0.2206(10) 0.059 Uiso 1 calc R
C134 C 0.4434(5) 0.4158(4) 0.3008(9) 0.041(3) Uani 1 d .
H13D H 0.4218(5) 0.4345(4) 0.3404(9) 0.050 Uiso 1 calc R
C135 C 0.5017(4) 0.4132(4) 0.3122(8) 0.029(3) Uani 1 d .
N200 N 0.6447(4) 0.4639(3) 0.3856(7) 0.035(2) Uani 1 d .
N210 N 0.6768(4) 0.3821(3) 0.4699(6) 0.032(2) Uani 1 d .
N220 N 0.5644(4) 0.3507(3) 0.4646(6) 0.032(2) Uani 1 d .
N230 N 0.5317(4) 0.4338(3) 0.3813(7) 0.032(2) Uani 1 d .
N310 N 0.6460(4) 0.3926(3) 0.6214(6) 0.034(2) Uani 1 d .
C311 C 0.6457(5) 0.3820(5) 0.7136(9) 0.048(3) Uani 1 d .
H31A H 0.6193(5) 0.3963(5) 0.7527(9) 0.058 Uiso 1 calc R
C312 C 0.6823(5) 0.3512(5) 0.7534(10) 0.058(4) Uani 1 d .
H31B H 0.6823(5) 0.3458(5) 0.8185(10) 0.069 Uiso 1 calc R
C313 C 0.7182(7) 0.3290(5) 0.6958(10) 0.059(4) Uani 1 d .
H31C H 0.7433(7) 0.3075(5) 0.7205(10) 0.071 Uiso 1 calc R
C314 C 0.7180(5) 0.3381(4) 0.6003(9) 0.045(3) Uani 1 d .
H31D H 0.7422(5) 0.3220(4) 0.5604(9) 0.054 Uiso 1 calc R
C315 C 0.6819(4) 0.3709(3) 0.5624(8) 0.027(2) Uani 1 d .
N320 N 0.5260(4) 0.3923(3) 0.5847(7) 0.039(2) Uani 1 d .
C321 C 0.4849(5) 0.4001(5) 0.6488(10) 0.046(3) Uani 1 d .
H32A H 0.4878(5) 0.4254(5) 0.6888(10) 0.055 Uiso 1 calc R
C322 C 0.4401(7) 0.3725(6) 0.6561(11) 0.061(4) Uani 1 d .
H32B H 0.4133(7) 0.3780(6) 0.7030(11) 0.073 Uiso 1 calc R
C323 C 0.4331(7) 0.3376(5) 0.5986(12) 0.064(4) Uani 1 d .
H32C H 0.4009(7) 0.3194(5) 0.6037(12) 0.077 Uiso 1 calc R
C324 C 0.4736(5) 0.3280(5) 0.5302(10) 0.048(3) Uani 1 d .
H32D H 0.4689(5) 0.3037(5) 0.4880(10) 0.058 Uiso 1 calc R
C325 C 0.5211(5) 0.3556(4) 0.5269(9) 0.038(3) Uani 1 d .
N330 N 0.5365(4) 0.4848(3) 0.5074(7) 0.036(2) Uani 1 d .
C331 C 0.5263(5) 0.5255(4) 0.5453(9) 0.040(3) Uani 1 d .
H33A H 0.5405(5) 0.5316(4) 0.6056(9) 0.048 Uiso 1 calc R
C332 C 0.4964(6) 0.5586(5) 0.5012(9) 0.049(3) Uani 1 d .
H33B H 0.4905(6) 0.5869(5) 0.5300(9) 0.059 Uiso 1 calc R
C333 C 0.4746(5) 0.5493(4) 0.4116(10) 0.047(3) Uani 1 d .
H33C H 0.4534(5) 0.5714(4) 0.3802(10) 0.057 Uiso 1 calc R
C334 C 0.4841(5) 0.5081(4) 0.3696(9) 0.042(3) Uani 1 d .
H33D H 0.4696(5) 0.5020(4) 0.3096(9) 0.050 Uiso 1 calc R
C335 C 0.5162(5) 0.4749(4) 0.4178(8) 0.034(3) Uani 1 d .
N340 N 0.6537(4) 0.4821(3) 0.5441(7) 0.040(2) Uani 1 d .
C341 C 0.6791(6) 0.5070(4) 0.6146(10) 0.050(4) Uani 1 d .
H34A H 0.6657(6) 0.5035(4) 0.6763(10) 0.060 Uiso 1 calc R
C342 C 0.7208(6) 0.5354(4) 0.6004(10) 0.051(4) Uani 1 d .
H34B H 0.7350(6) 0.5530(4) 0.6501(10) 0.061 Uiso 1 calc R
C343 C 0.7435(6) 0.5388(5) 0.5113(12) 0.057(4) Uani 1 d .
H34C H 0.7752(6) 0.5571(5) 0.5005(12) 0.069 Uiso 1 calc R
C344 C 0.7188(5) 0.5148(4) 0.4374(10) 0.046(3) Uani 1 d .
H34D H 0.7331(5) 0.5169(4) 0.3761(10) 0.055 Uiso 1 calc R
C345 C 0.6724(5) 0.4878(4) 0.4569(10) 0.042(3) Uani 1 d .
B01 B 0.6411(6) 0.3413(5) 0.0480(10) 0.042(4) Uani 1 d .
F00 F 0.6323(3) 0.3506(2) 0.1471(5) 0.045(2) Uani 1 d .
F01 F 0.6443(4) 0.2965(3) 0.0373(6) 0.078(3) Uani 1 d .
F02 F 0.5965(4) 0.3581(3) 0.0006(6) 0.068(2) Uani 1 d .
F03 F 0.6879(4) 0.3639(4) 0.0218(6) 0.085(3) Uani 1 d .
Cr6 Cr 0.94053(7) 0.34570(6) 0.78028(12) 0.0288(4) Uani 1 d .
Cr5 Cr 0.96205(7) 0.37110(6) 0.89789(12) 0.0285(4) Uani 1 d .
Cr4 Cr 0.99046(7) 0.40590(6) 1.05702(12) 0.0312(4) Uani 1 d .
F002 F 0.5761(3) 0.4639(3) 0.6895(5) 0.050(2) Uani 1 d .
N410 N 0.8955(4) 0.4042(3) 0.7475(7) 0.032(2) Uani 1 d .
C411 C 0.8536(5) 0.4062(5) 0.6860(10) 0.049(3) Uani 1 d .
H41A H 0.8454(5) 0.3798(5) 0.6518(10) 0.059 Uiso 1 calc R
C412 C 0.8221(7) 0.4430(5) 0.6691(11) 0.066(5) Uani 1 d .
H41B H 0.7927(7) 0.4425(5) 0.6251(11) 0.079 Uiso 1 calc R
C413 C 0.8351(7) 0.4817(5) 0.7197(12) 0.069(5) Uani 1 d .
H41C H 0.8140(7) 0.5082(5) 0.7094(12) 0.083 Uiso 1 calc R
C414 C 0.8783(5) 0.4828(4) 0.7852(10) 0.046(3) Uani 1 d .
H41D H 0.8868(5) 0.5094(4) 0.8185(10) 0.055 Uiso 1 calc R
C415 C 0.9083(5) 0.4430(4) 0.7996(8) 0.033(3) Uani 1 d .
N420 N 1.0123(4) 0.3726(3) 0.7175(6) 0.029(2) Uani 1 d .
C421 C 1.0171(5) 0.3793(4) 0.6230(8) 0.034(3) Uani 1 d .
H42A H 0.9867(5) 0.3716(4) 0.5840(8) 0.041 Uiso 1 calc R
C422 C 1.0633(6) 0.3962(4) 0.5840(9) 0.048(3) Uani 1 d .
H42B H 1.0658(6) 0.3993(4) 0.5185(9) 0.057 Uiso 1 calc R
C423 C 1.1085(5) 0.4096(4) 0.6415(9) 0.041(3) Uani 1 d .
H42C H 1.1413(5) 0.4219(4) 0.6154(9) 0.050 Uiso 1 calc R
C424 C 1.1029(5) 0.4039(4) 0.7372(9) 0.038(3) Uani 1 d .
H42D H 1.1319(5) 0.4134(4) 0.7774(9) 0.046 Uiso 1 calc R
C425 C 1.0556(5) 0.3846(3) 0.7741(8) 0.031(3) Uani 1 d .
N430 N 0.9836(4) 0.2866(3) 0.8117(6) 0.030(2) Uani 1 d .
C431 C 1.0000(5) 0.2565(4) 0.7441(8) 0.035(3) Uani 1 d .
H43A H 0.9886(5) 0.2616(4) 0.6818(8) 0.042 Uiso 1 calc R
C432 C 1.0327(5) 0.2190(4) 0.7632(9) 0.045(3) Uani 1 d .
H43B H 1.0428(5) 0.1984(4) 0.7158(9) 0.054 Uiso 1 calc R
C433 C 1.0500(6) 0.2131(5) 0.8554(10) 0.052(4) Uani 1 d .
H43C H 1.0730(6) 0.1883(5) 0.8711(10) 0.062 Uiso 1 calc R
C434 C 1.0337(5) 0.2432(4) 0.9240(8) 0.039(3) Uani 1 d .
H43D H 1.0463(5) 0.2391(4) 0.9859(8) 0.047 Uiso 1 calc R
C435 C 0.9996(4) 0.2786(3) 0.9031(8) 0.026(2) Uani 1 d .
N440 N 0.8701(4) 0.3169(3) 0.8412(7) 0.034(2) Uani 1 d .
C441 C 0.8438(5) 0.2799(4) 0.8050(9) 0.037(3) Uani 1 d .
H44A H 0.8569(5) 0.2677(4) 0.7481(9) 0.044 Uiso 1 calc R
C442 C 0.7988(5) 0.2596(4) 0.8482(10) 0.044(3) Uani 1 d .
H44B H 0.7807(5) 0.2346(4) 0.8208(10) 0.053 Uiso 1 calc R
C443 C 0.7810(5) 0.2769(4) 0.9317(10) 0.049(4) Uani 1 d .
H44C H 0.7505(5) 0.2632(4) 0.9624(10) 0.059 Uiso 1 calc R
C444 C 0.8062(5) 0.3135(4) 0.9718(9) 0.042(3) Uani 1 d .
H44D H 0.7933(5) 0.3250(4) 1.0294(9) 0.051 Uiso 1 calc R
C445 C 0.8519(5) 0.3337(4) 0.9253(9) 0.035(3) Uani 1 d .
N510 N 0.9487(4) 0.4366(3) 0.8649(6) 0.032(2) Uani 1 d .
N520 N 1.0434(4) 0.3797(3) 0.8701(6) 0.029(2) Uani 1 d .
N530 N 0.9808(4) 0.3128(3) 0.9628(6) 0.029(2) Uani 1 d .
N540 N 0.8864(4) 0.3690(3) 0.9570(7) 0.034(2) Uani 1 d .
N610 N 1.0052(4) 0.4645(3) 0.9827(7) 0.036(2) Uani 1 d .
C611 C 1.0416(5) 0.4951(4) 1.0179(9) 0.044(3) Uani 1 d .
H61A H 1.0587(5) 0.4891(4) 1.0760(9) 0.053 Uiso 1 calc R
C612 C 1.0547(7) 0.5346(5) 0.9723(11) 0.063(4) Uani 1 d .
H61B H 1.0797(7) 0.5556(5) 0.9989(11) 0.075 Uiso 1 calc R
C613 C 1.0310(7) 0.5422(5) 0.8888(12) 0.067(4) Uani 1 d .
H61C H 1.0408(7) 0.5686(5) 0.8554(12) 0.080 Uiso 1 calc R
C614 C 0.9920(6) 0.5121(5) 0.8495(10) 0.050(3) Uani 1 d .
H61D H 0.9737(6) 0.5185(5) 0.7925(10) 0.060 Uiso 1 calc R
C615 C 0.9818(4) 0.4723(4) 0.8994(8) 0.030(3) Uani 1 d .
N620 N 1.0694(4) 0.3841(3) 1.0234(6) 0.032(2) Uani 1 d .
C621 C 1.1065(5) 0.3760(4) 1.0952(9) 0.040(3) Uani 1 d .
H62A H 1.0953(5) 0.3833(4) 1.1567(9) 0.048 Uiso 1 calc R
C622 C 1.1590(5) 0.3578(4) 1.0824(9) 0.042(3) Uani 1 d .
H62B H 1.1837(5) 0.3535(4) 1.1329(9) 0.050 Uiso 1 calc R
C623 C 1.1739(5) 0.3459(5) 0.9904(10) 0.050(4) Uani 1 d .
H62C H 1.2094(5) 0.3334(5) 0.9785(10) 0.060 Uiso 1 calc R
C624 C 1.1362(5) 0.3527(4) 0.9157(9) 0.043(3) Uani 1 d .
H62D H 1.1454(5) 0.3442(4) 0.8540(9) 0.052 Uiso 1 calc R
C625 C 1.0839(5) 0.3726(4) 0.9372(8) 0.032(3) Uani 1 d .
N630 N 0.9731(4) 0.3428(3) 1.1107(7) 0.033(2) Uani 1 d .
C631 C 0.9628(6) 0.3391(4) 1.2035(8) 0.045(3) Uani 1 d .
H63A H 0.9637(6) 0.3654(4) 1.2407(8) 0.054 Uiso 1 calc R
C632 C 0.9508(6) 0.2977(5) 1.2465(10) 0.051(3) Uani 1 d .
H63B H 0.9448(6) 0.2955(5) 1.3116(10) 0.061 Uiso 1 calc R
C633 C 0.9480(8) 0.2613(5) 1.1911(10) 0.067(5) Uani 1 d .
H63C H 0.9380(8) 0.2334(5) 1.2180(10) 0.081 Uiso 1 calc R
C634 C 0.9592(7) 0.2628(4) 1.0961(9) 0.052(4) Uani 1 d .
H63D H 0.9575(7) 0.2365(4) 1.0589(9) 0.063 Uiso 1 calc R
C635 C 0.9731(5) 0.3052(4) 1.0571(8) 0.031(3) Uani 1 d .
N640 N 0.9062(4) 0.4228(3) 1.0677(7) 0.035(2) Uani 1 d .
C641 C 0.8908(6) 0.4592(4) 1.1244(10) 0.047(3) Uani 1 d .
H64A H 0.9188(6) 0.4745(4) 1.1580(10) 0.056 Uiso 1 calc R
C642 C 0.8370(6) 0.4735(5) 1.1333(11) 0.055(4) Uani 1 d .
H64B H 0.8275(6) 0.4980(5) 1.1722(11) 0.066 Uiso 1 calc R
C643 C 0.7963(6) 0.4498(5) 1.0815(11) 0.057(4) Uani 1 d .
H64C H 0.7586(6) 0.4586(5) 1.0871(11) 0.069 Uiso 1 calc R
C644 C 0.8092(5) 0.4152(4) 1.0244(9) 0.040(3) Uani 1 d .
H64D H 0.7811(5) 0.4002(4) 0.9903(9) 0.048 Uiso 1 calc R
C645 C 0.8662(5) 0.4014(4) 1.0160(8) 0.038(3) Uani 1 d .
B10 B 0.9011(6) 0.3067(5) 0.5462(11) 0.040(3) Uani 1 d .
F10 F 0.9166(3) 0.3165(2) 0.6440(5) 0.043(2) Uani 1 d .
F11 F 0.9077(4) 0.3458(3) 0.4997(6) 0.081(3) Uani 1 d .
F12 F 0.9344(5) 0.2744(4) 0.5176(7) 0.106(4) Uani 1 d .
F13 F 0.8464(4) 0.2961(4) 0.5489(7) 0.092(3) Uani 1 d .
B90 B 1.2605(7) 0.3790(6) 0.7510(14) 0.061(5) Uani 1 d .
F90 F 1.2433(6) 0.4092(5) 0.8185(11) 0.151(7) Uani 1 d .
F91 F 1.2445(5) 0.3977(4) 0.6682(9) 0.105(4) Uani 1 d .
F92 F 1.3173(3) 0.3748(3) 0.7519(8) 0.086(3) Uani 1 d .
F93 F 1.2336(3) 0.3380(3) 0.7664(6) 0.065(2) Uani 1 d .
B80 B 0.6499(7) 0.1067(6) 0.3486(12) 0.050(4) Uani 1 d .
F80 F 0.6775(5) 0.0871(3) 0.2766(6) 0.083(3) Uani 1 d .
F81 F 0.5960(4) 0.1184(4) 0.3303(7) 0.087(3) Uani 1 d .
F82 F 0.6522(4) 0.0756(3) 0.4241(6) 0.083(3) Uani 1 d .
F83 F 0.6761(5) 0.1449(3) 0.3748(10) 0.118(5) Uani 1 d .
Cl98 Cl 0.7472(2) 0.2217(2) 0.5626(5) 0.106(2) Uani 1 d .
Cl99 Cl 0.6372(2) 0.2208(2) 0.6541(4) 0.0875(14) Uani 1 d .
C99 C 0.6833(7) 0.1905(6) 0.5779(14) 0.081(5) Uani 1 d .
C001 C 0.6434(13) 0.6350(11) 0.4589(23) 0.068(8) Uani 0.50 d PU
Cl01 Cl 0.6735(2) 0.6672(2) 0.5485(4) 0.0366(13) Uani 0.50 d PU
Cl02 Cl 0.7544(4) 0.2410(3) 1.1998(7) 0.085(3) Uani 0.50 d PU
Cl0C Cl 0.5797(3) 0.6635(2) 0.4186(4) 0.167(2) Uani 1.50 d PU
Cl0B Cl 0.8388(9) 0.2199(8) 1.3462(16) 0.075(6) Uani 0.25 d PU
Cl0A Cl 0.8369(10) 0.1993(8) 1.3301(18) 0.083(7) Uani 0.25 d PU
C000 C 0.7692(14) 0.2297(12) 1.3052(25) 0.073(9) Uani 0.50 d PU
C010 C 0.6812(9) 0.5962(8) 0.9454(16) 0.069(6) Uani 1 d U
C009 C 0.7023(9) 0.4859(9) 0.8737(13) 0.085(5) Uani 1 d U
C008 C 0.7170(15) 0.5258(14) 0.8910(28) 0.133(14) Uani 1 d U
C007 C 0.6585(7) 0.6064(5) 0.9709(10) 0.036(3) Uani 1 d U
C006 C 0.6964(9) 0.5213(9) 0.8720(14) 0.062(5) Uani 1 d U
C005 C 0.7228(18) 0.5625(15) 0.9448(31) 0.090(11) Uani 0.50 d PU
C004 C 0.6915(12) 0.5744(11) 0.9067(24) 0.049(7) Uani 0.50 d PU

loop_
_atom_type_symbol
_atom_type_description
_atom_type_scat_dispersion_real
_atom_type_scat_dispersion_imag
_atom_type_scat_source
C C 0.0033 0.0016 'International Tables Vol C Tables 4.2.6.8 and 6.1.1.4'
H H 0.0000 0.0000 'International Tables Vol C Tables 4.2.6.8 and 6.1.1.4'
B B 0.0013 0.0007 'International Tables Vol C Tables 4.2.6.8 and 6.1.1.4'
N N 0.0061 0.0033 'International Tables Vol C Tables 4.2.6.8 and 6.1.1.4'
F F 0.0171 0.0103 'International Tables Vol C Tables 4.2.6.8 and 6.1.1.4'
Cr Cr 0.3209 0.6236 'International Tables Vol C Tables 4.2.6.8 and 6.1.1.4'
Cl Cl 0.1484 0.1585 'International Tables Vol C Tables 4.2.6.8 and 6.1.1.4'

loop_
_geom_angle_atom_site_label_1
_geom_angle_atom_site_label_2
_geom_angle_atom_site_label_3
_geom_angle
Cr2 Cr3 N120 91.9(3)
Cr2 Cr3 N100 90.9(3)
N120 Cr3 N100 176.2(4)
Cr2 Cr3 N130 91.1(3)
N120 Cr3 N130 87.1(4)
N100 Cr3 N130 90.3(3)
Cr2 Cr3 N110 90.7(3)
N120 Cr3 N110 92.7(4)
N100 Cr3 N110 89.9(4)
N130 Cr3 N110 178.2(4)
Cr2 Cr3 F00 178.9(2)
N120 Cr3 F00 89.0(3)
N100 Cr3 F00 88.2(3)
N130 Cr3 F00 89.5(3)
N110 Cr3 F00 88.7(3)
Cr3 Cr2 N210 98.2(3)
Cr3 Cr2 N220 97.1(3)
N210 Cr2 N220 90.2(4)
Cr3 Cr2 N230 96.6(3)
N210 Cr2 N230 165.1(4)
N220 Cr2 N230 89.1(4)
Cr3 Cr2 N200 96.9(3)
N210 Cr2 N200 88.1(4)
N220 Cr2 N200 166.1(4)
N230 Cr2 N200 88.9(4)
Cr3 Cr2 Cr1 178.64(11)
N210 Cr2 Cr1 83.0(3)
N220 Cr2 Cr1 83.6(3)
N230 Cr2 Cr1 82.2(3)
N200 Cr2 Cr1 82.5(3)
F002 Cr1 N340 94.1(4)
F002 Cr1 N320 94.4(4)
N340 Cr1 N320 171.5(4)
F002 Cr1 N310 94.5(4)
N340 Cr1 N310 88.8(4)
N320 Cr1 N310 90.2(4)
F002 Cr1 N330 93.2(3)
N340 Cr1 N330 88.1(4)
N320 Cr1 N330 91.7(4)
N310 Cr1 N330 171.9(4)
F002 Cr1 Cr2 179.1(3)
N340 Cr1 Cr2 86.8(3)
N320 Cr1 Cr2 84.7(3)
N310 Cr1 Cr2 85.4(3)
N330 Cr1 Cr2 86.9(3)
C101 N100 C105 118.6(10)
C101 N100 Cr3 123.5(8)
C105 N100 Cr3 117.8(7)
C102 C101 N100 123.8(11)
C101 C102 C103 119.5(12)
C104 C103 C102 118.5(12)
C103 C104 C105 118.8(11)
N100 C105 N200 114.0(10)
N100 C105 C104 120.7(11)
N200 C105 C104 125.1(11)
C115 N110 C111 120.0(9)
C115 N110 Cr3 118.0(7)
C111 N110 Cr3 121.8(8)
C112 C111 N110 120.3(11)
C111 C112 C113 121.0(12)
C112 C113 C114 117.9(11)
C115 C114 C113 119.8(11)
N110 C115 C114 121.0(10)
N110 C115 N210 113.1(9)
C114 C115 N210 125.8(11)
C125 N120 C121 119.4(10)
C125 N120 Cr3 117.9(8)
C121 N120 Cr3 122.7(8)
C122 C121 N120 122.4(13)
C121 C122 C123 120.0(14)
C124 C123 C122 118.2(13)
C123 C124 C125 119.4(13)
N120 C125 N220 113.9(9)
N120 C125 C124 120.5(11)
N220 C125 C124 125.6(11)
C131 N130 C135 118.4(10)
C131 N130 Cr3 124.3(8)
C135 N130 Cr3 117.2(7)
C132 C131 N130 122.6(11)
C131 C132 C133 120.1(12)
C134 C133 C132 119.2(12)
C133 C134 C135 119.2(11)
N230 C135 N130 113.7(9)
N230 C135 C134 125.6(10)
N130 C135 C134 120.4(10)
C105 N200 C345 124.0(10)
C105 N200 Cr2 113.8(7)
C345 N200 Cr2 122.1(8)
C315 N210 C115 122.1(9)
C315 N210 Cr2 124.5(8)
C115 N210 Cr2 113.3(7)
C325 N220 C125 121.9(9)
C325 N220 Cr2 122.9(8)
C125 N220 Cr2 114.0(7)
C135 N230 C335 121.7(9)
C135 N230 Cr2 114.3(7)
C335 N230 Cr2 123.3(8)
C311 N310 C315 119.8(10)
C311 N310 Cr1 118.2(8)
C315 N310 Cr1 122.0(7)
N310 C311 C312 123.2(12)
C313 C312 C311 118.0(13)
C312 C313 C314 119.8(13)
C313 C314 C315 120.9(13)
N310 C315 N210 115.4(9)
N310 C315 C314 118.2(11)
N210 C315 C314 126.3(11)
C321 N320 C325 118.6(11)
C321 N320 Cr1 117.5(9)
C325 N320 Cr1 123.6(8)
C322 C321 N320 121.3(14)
C323 C322 C321 121.5(15)
C322 C323 C324 120.0(15)
C325 C324 C323 117.7(14)
N320 C325 N220 114.2(10)
N320 C325 C324 120.7(12)
N220 C325 C324 125.0(11)
C331 N330 C335 119.5(10)
C331 N330 Cr1 120.5(8)
C335 N330 Cr1 119.7(7)
N330 C331 C332 123.5(12)
C331 C332 C333 118.2(12)
C334 C333 C332 120.6(11)
C333 C334 C335 119.2(11)
N230 C335 N330 115.9(10)
N230 C335 C334 124.9(11)
N330 C335 C334 119.1(10)
C345 N340 C341 117.6(11)
C345 N340 Cr1 121.8(8)
C341 N340 Cr1 120.6(9)
C342 C341 N340 123.8(14)
C341 C342 C343 119.0(13)
C342 C343 C344 119.1(13)
C345 C344 C343 118.4(13)
N340 C345 C344 121.7(12)
N340 C345 N200 117.0(11)
C344 C345 N200 121.2(12)
F01 B01 F03 114.2(12)
F01 B01 F02 110.5(11)
F03 B01 F02 109.4(13)
F01 B01 F00 107.8(12)
F03 B01 F00 107.1(10)
F02 B01 F00 107.5(10)
B01 F00 Cr3 168.8(8)
Cr5 Cr6 N430 90.4(3)
Cr5 Cr6 N440 90.7(3)
N430 Cr6 N440 88.1(4)
Cr5 Cr6 N410 90.6(3)
N430 Cr6 N410 178.5(4)
N440 Cr6 N410 90.8(4)
Cr5 Cr6 N420 90.4(3)
N430 Cr6 N420 90.3(4)
N440 Cr6 N420 178.1(4)
N410 Cr6 N420 90.8(4)
Cr5 Cr6 F10 179.4(2)
N430 Cr6 F10 89.5(3)
N440 Cr6 F10 89.9(3)
N410 Cr6 F10 89.5(3)
N420 Cr6 F10 89.0(3)
Cr6 Cr5 N540 96.6(3)
Cr6 Cr5 N520 97.9(3)
N540 Cr5 N520 165.5(4)
Cr6 Cr5 N530 97.4(3)
N540 Cr5 N530 89.0(4)
N520 Cr5 N530 89.0(4)
Cr6 Cr5 N510 97.4(3)
N540 Cr5 N510 89.1(4)
N520 Cr5 N510 89.1(4)
N530 Cr5 N510 165.2(4)
Cr6 Cr5 Cr4 179.53(10)
N540 Cr5 Cr4 83.1(3)
N520 Cr5 Cr4 82.4(3)
N530 Cr5 Cr4 82.9(3)
N510 Cr5 Cr4 82.2(3)
F001 Cr4 N620 96.7(3)
F001 Cr4 N630 94.8(3)
N620 Cr4 N630 89.3(4)
F001 Cr4 N610 94.4(3)
N620 Cr4 N610 89.2(4)
N630 Cr4 N610 170.8(4)
F001 Cr4 N640 93.9(4)
N620 Cr4 N640 169.5(4)
N630 Cr4 N640 89.7(4)
N610 Cr4 N640 90.1(4)
F001 Cr4 Cr5 178.4(2)
N620 Cr4 Cr5 84.9(3)
N630 Cr4 Cr5 85.0(3)
N610 Cr4 Cr5 85.8(3)
N640 Cr4 Cr5 84.5(3)
C411 N410 C415 118.5(10)
C411 N410 Cr6 124.9(8)
C415 N410 Cr6 116.4(7)
N410 C411 C412 125.2(12)
C411 C412 C413 116.6(12)
C412 C413 C414 122.2(13)
C415 C414 C413 117.5(12)
N510 C415 C414 125.9(11)
N510 C415 N410 114.1(9)
C414 C415 N410 120.0(11)
C425 N420 C421 119.0(10)
C425 N420 Cr6 118.0(7)
C421 N420 Cr6 123.1(8)
C422 C421 N420 122.3(12)
C421 C422 C423 119.8(12)
C424 C423 C422 117.8(11)
C425 C424 C423 120.6(11)
N420 C425 C424 120.6(10)
N420 C425 N520 113.2(9)
C424 C425 N520 125.9(11)
C431 N430 C435 118.4(9)
C431 N430 Cr6 122.4(7)
C435 N430 Cr6 119.1(7)
N430 C431 C432 122.9(11)
C431 C432 C433 117.2(11)
C434 C433 C432 120.3(11)
C435 C434 C433 120.8(11)
C434 C435 N430 120.3(10)
C434 C435 N530 128.1(10)
N430 C435 N530 111.4(9)
C441 N440 C445 118.4(10)
C441 N440 Cr6 123.0(8)
C445 N440 Cr6 118.4(8)
N440 C441 C442 122.6(12)
C443 C442 C441 118.2(12)
C444 C443 C442 121.7(12)
C443 C444 C445 118.7(12)
N440 C445 N540 111.4(10)
N440 C445 C444 120.3(11)
N540 C445 C444 128.2(11)
C415 N510 C615 122.5(9)
C415 N510 Cr5 114.0(7)
C615 N510 Cr5 123.3(7)
C625 N520 C425 123.1(9)
C625 N520 Cr5 121.8(7)
C425 N520 Cr5 114.0(7)
C635 N530 C435 121.5(9)
C635 N530 Cr5 124.1(7)
C435 N530 Cr5 114.3(7)
C645 N540 C445 120.8(10)
C645 N540 Cr5 124.2(8)
C445 N540 Cr5 114.7(7)
C615 N610 C611 118.9(10)
C615 N610 Cr4 122.3(7)
C611 N610 Cr4 118.8(8)
N610 C611 C612 122.7(13)
C613 C612 C611 118.0(14)
C612 C613 C614 121.9(13)
C615 C614 C613 116.4(13)
N610 C615 C614 121.9(11)
N610 C615 N510 114.6(9)
C614 C615 N510 123.4(10)
C625 N620 C621 118.5(10)
C625 N620 Cr4 122.7(7)
C621 N620 Cr4 118.3(8)
N620 C621 C622 123.8(11)
C621 C622 C623 116.9(11)
C622 C623 C624 120.5(11)
C623 C624 C625 117.4(12)
N620 C625 N520 115.0(10)
N620 C625 C624 122.7(10)
N520 C625 C624 122.2(10)
C635 N630 C631 119.2(10)
C635 N630 Cr4 122.4(7)
C631 N630 Cr4 118.4(8)
N630 C631 C632 122.5(12)
C633 C632 C631 117.0(12)
C632 C633 C634 123.1(13)
C633 C634 C635 117.4(13)
N630 C635 N530 114.8(9)
N630 C635 C634 120.6(11)
N530 C635 C634 124.2(11)
C645 N640 C641 118.9(10)
C645 N640 Cr4 122.0(8)
C641 N640 Cr4 118.9(8)
C642 C641 N640 123.0(13)
C641 C642 C643 116.7(13)
C644 C643 C642 122.5(12)
C643 C644 C645 119.2(12)
N540 C645 N640 114.1(11)
N540 C645 C644 126.2(11)
N640 C645 C644 119.6(10)
F12 B10 F11 113.8(13)
F12 B10 F13 115.6(14)
F11 B10 F13 109.2(11)
F12 B10 F10 106.7(10)
F11 B10 F10 105.6(11)
F13 B10 F10 105.2(11)
B10 F10 Cr6 168.3(7)
F91 B90 F92 109.0(14)
F91 B90 F90 105.0(16)
F92 B90 F90 110.5(16)
F91 B90 F93 111.2(15)
F92 B90 F93 112.4(14)
F90 B90 F93 108.4(13)
F83 B80 F80 110.1(15)
F83 B80 F81 106.3(13)
F80 B80 F81 115.2(13)
F83 B80 F82 108.4(14)
F80 B80 F82 106.4(12)
F81 B80 F82 110.4(14)
Cl99 C99 Cl98 110.0(10)
Cl01 C001 Cl0C 108.7(15)
Cl0A Cl0B C000 88.5(37)
Cl0B Cl0A C000 71.4(36)
Cl02 C000 Cl0B 123.7(20)
Cl02 C000 Cl0A 118.2(19)
Cl0B C000 Cl0A 20.2(9)
C007 C010 C004 146.4(44)
C007 C010 C005 146.3(35)
C004 C010 C005 44.2(28)
C006 C009 C008 27.2(22)
C006 C008 C009 56.7(51)
C006 C008 C005 123.2(70)
C009 C008 C005 154.8(41)
C006 C008 C004 87.2(62)
C009 C008 C004 140.9(34)
C005 C008 C004 38.6(24)
C010 C007 C004 18.5(25)
C010 C007 C005 22.4(24)
C004 C007 C005 27.6(16)
C008 C006 C009 96.1(62)
C008 C006 C004 72.4(58)
C009 C006 C004 160.9(24)
C008 C006 C005 40.5(54)
C009 C006 C005 129.7(28)
C004 C006 C005 34.0(17)
C004 C005 C008 83.9(41)
C004 C005 C010 38.4(28)
C008 C005 C010 120.2(39)
C004 C005 C006 69.1(34)
C008 C005 C006 16.3(21)
C010 C005 C006 104.1(30)
C004 C005 C007 46.1(30)
C008 C005 C007 122.7(33)
C010 C005 C007 11.3(12)
C006 C005 C007 106.4(24)
C010 C004 C005 97.3(48)
C010 C004 C007 15.1(20)
C005 C004 C007 106.3(41)
C010 C004 C008 149.5(37)
C005 C004 C008 57.5(31)
C007 C004 C008 147.7(25)
C010 C004 C006 154.2(35)
C005 C004 C006 76.9(33)
C007 C004 C006 143.2(22)
C008 C004 C006 20.5(16)

loop_
_geom_bond_atom_site_label_1
_geom_bond_atom_site_label_2
_geom_bond_distance
_geom_bond_publ_flag
Cr3 Cr2 1.900(2) y
Cr3 N120 2.071(10) y
Cr3 N100 2.080(10) y
Cr3 N130 2.081(9) y
Cr3 N110 2.084(9) y
Cr3 F00 2.204(7) y
Cr2 N210 1.998(10) y
Cr2 N220 2.010(9) y
Cr2 N230 2.026(9) y
Cr2 N200 2.031(10) y
Cr2 Cr1 2.596(3) y
Cr1 F002 1.824(7) y
Cr1 N340 2.039(10) y
Cr1 N320 2.054(10) y
Cr1 N310 2.057(9) y
Cr1 N330 2.060(10) y
F001 Cr4 1.802(6) y
N100 C101 1.36(2) ?
N100 C105 1.358(14) ?
C101 C102 1.33(2) ?
C102 C103 1.40(2) ?
C103 C104 1.40(2) ?
C104 C105 1.41(2) ?
C105 N200 1.36(2) ?
N110 C115 1.366(15) ?
N110 C111 1.373(14) ?
C111 C112 1.37(2) ?
C112 C113 1.39(2) ?
C113 C114 1.41(2) ?
C114 C115 1.37(2) ?
C115 N210 1.399(15) ?
N120 C125 1.343(15) ?
N120 C121 1.35(2) ?
C121 C122 1.34(2) ?
C122 C123 1.39(2) ?
C123 C124 1.38(2) ?
C124 C125 1.40(2) ?
C125 N220 1.401(15) ?
N130 C131 1.369(15) ?
N130 C135 1.373(14) ?
C131 C132 1.33(2) ?
C132 C133 1.40(2) ?
C133 C134 1.37(2) ?
C134 C135 1.40(2) ?
C135 N230 1.361(14) ?
N200 C345 1.40(2) ?
N210 C315 1.363(15) ?
N220 C325 1.37(2) ?
N230 C335 1.370(14) ?
N310 C311 1.35(2) ?
N310 C315 1.360(15) ?
C311 C312 1.38(2) ?
C312 C313 1.36(2) ?
C313 C314 1.39(2) ?
C314 C315 1.40(2) ?
N320 C321 1.36(2) ?
N320 C325 1.36(2) ?
C321 C322 1.35(2) ?
C322 C323 1.32(2) ?
C323 C324 1.40(2) ?
C324 C325 1.40(2) ?
N330 C331 1.340(15) ?
N330 C335 1.396(15) ?
C331 C332 1.36(2) ?
C332 C333 1.41(2) ?
C333 C334 1.37(2) ?
C334 C335 1.42(2) ?
N340 C345 1.33(2) ?
N340 C341 1.38(2) ?
C341 C342 1.32(2) ?
C342 C343 1.38(2) ?
C343 C344 1.40(2) ?
C344 C345 1.39(2) ?
B01 F01 1.33(2) ?
B01 F03 1.35(2) ?
B01 F02 1.35(2) ?
B01 F00 1.45(2) ?
Cr6 Cr5 1.906(2) y
Cr6 N430 2.072(9) y
Cr6 N440 2.075(10) y
Cr6 N410 2.085(9) y
Cr6 N420 2.089(9) y
Cr6 F10 2.199(7) y
Cr5 N540 1.994(10) y
Cr5 N520 1.998(9) y
Cr5 N530 2.003(9) y
Cr5 N510 2.014(9) y
Cr5 Cr4 2.579(3) y
Cr4 N620 2.048(9) y
Cr4 N630 2.053(9) y
Cr4 N610 2.055(10) y
Cr4 N640 2.078(9) y
N410 C411 1.33(2) ?
N410 C415 1.399(14) ?
C411 C412 1.34(2) ?
C412 C413 1.39(2) ?
C413 C414 1.39(2) ?
C414 C415 1.39(2) ?
C415 N510 1.353(15) ?
N420 C425 1.358(15) ?
N420 C421 1.365(15) ?
C421 C422 1.33(2) ?
C422 C423 1.41(2) ?
C423 C424 1.38(2) ?
C424 C425 1.37(2) ?
C425 N520 1.405(15) ?
N430 C431 1.367(14) ?
N430 C435 1.377(14) ?
C431 C432 1.38(2) ?
C432 C433 1.39(2) ?
C433 C434 1.38(2) ?
C434 C435 1.359(15) ?
C435 N530 1.392(14) ?
N440 C441 1.361(15) ?
N440 C445 1.37(2) ?
C441 C442 1.38(2) ?
C442 C443 1.36(2) ?
C443 C444 1.36(2) ?
C444 C445 1.41(2) ?
C445 N540 1.404(15) ?
N510 C615 1.406(14) ?
N520 C625 1.378(14) ?
N530 C635 1.375(15) ?
N540 C645 1.36(2) ?
N610 C615 1.332(14) ?
N610 C611 1.35(2) ?
C611 C612 1.37(2) ?
C612 C613 1.34(2) ?
C613 C614 1.40(2) ?
C614 C615 1.39(2) ?
N620 C625 1.320(15) ?
N620 C621 1.374(15) ?
C621 C622 1.38(2) ?
C622 C623 1.40(2) ?
C623 C624 1.41(2) ?
C624 C625 1.41(2) ?
N630 C635 1.346(14) ?
N630 C631 1.350(15) ?
C631 C632 1.40(2) ?
C632 C633 1.33(2) ?
C633 C634 1.38(2) ?
C634 C635 1.41(2) ?
N640 C645 1.36(2) ?
N640 C641 1.39(2) ?
C641 C642 1.36(2) ?
C642 C643 1.41(2) ?
C643 C644 1.34(2) ?
C644 C645 1.42(2) ?
B10 F12 1.30(2) ?
B10 F11 1.34(2) ?
B10 F13 1.35(2) ?
B10 F10 1.47(2) ?
B90 F91 1.36(2) ?
B90 F92 1.36(2) ?
B90 F90 1.37(2) ?
B90 F93 1.39(2) ?
B80 F83 1.34(2) ?
B80 F80 1.35(2) ?
B80 F81 1.36(2) ?
B80 F82 1.41(2) ?
Cl98 C99 1.80(2) ?
Cl99 C99 1.79(2) ?
C001 Cl01 1.75(3) ?
C001 Cl0C 1.83(3) ?
Cl02 C000 1.58(4) ?
Cl0B Cl0A 0.65(2) ?
Cl0B C000 1.78(4) ?
Cl0A C000 1.88(4) ?
C010 C007 0.72(2) ?
C010 C004 0.88(3) ?
C010 C005 1.40(5) ?
C009 C006 1.05(3) ?
C009 C008 1.25(4) ?
C008 C006 0.58(4) ?
C008 C005 1.33(5) ?
C008 C004 1.57(5) ?
C007 C004 1.53(4) ?
C007 C005 2.04(5) ?
C006 C004 1.65(4) ?
C006 C005 1.72(5) ?
C005 C004 0.99(5) ?

loop_
_cod_changelog_entry_id
_cod_changelog_entry_author
_cod_changelog_entry_date
_cod_changelog_entry_text
1 'Vaitkus, Antanas' 2021-10-29T14:40:00+03:00 'Updated bibliographic information.'
